data_4123872
loop_
_publ_author_name
'Shin, Kwangmin'
'Park, Sung-Woo'
'Chang, Sukbok'

_publ_section_title
;
 Cp*Ir(III)-Catalyzed Mild and Broad C-H Arylation of Arenes and Alkenes
 with Aryldiazonium Salts Leading to the External Oxidant-Free Approach.
;
_journal_issue 26
_journal_name_full 'Journal of the American Chemical Society'
_journal_page_first 8584
_journal_page_last 8592
_journal_paper_doi 10.1021/jacs.5b04043
_journal_volume 137
_journal_year 2015
_chemical_formula_moiety 'C14 H18 Cl N O'
_chemical_formula_sum 'C14 H18 Cl N O'
_chemical_formula_weight 251.74
_chemical_name_systematic
; 
 ? 
;
_space_group_IT_number 14
_symmetry_cell_setting monoclinic
_symmetry_space_group_name_Hall '-P 2ybc'
_symmetry_space_group_name_H-M 'P 1 21/c 1'
_atom_sites_solution_hydrogens geom
_atom_sites_solution_primary direct
_atom_sites_solution_secondary difmap
_audit_creation_method SHELXL-97
_cell_angle_alpha 90.00
_cell_angle_beta 100.955(3)
_cell_angle_gamma 90.00
_cell_formula_units_Z 4
_cell_length_a 17.401(3)
_cell_length_b 8.6470(17)
_cell_length_c 9.4509(18)
_cell_measurement_reflns_used 21802
_cell_measurement_temperature 120(2)
_cell_measurement_theta_max 26.43
_cell_measurement_theta_min 2.38
_cell_volume 1396.1(5)
_computing_cell_refinement 'Bruker SMART'
_computing_data_collection 'Bruker SMART'
_computing_data_reduction 'Bruker SAINT'
_computing_molecular_graphics 'Bruker SHELXTL'
_computing_publication_material 'Bruker SHELXTL'
_computing_structure_refinement 'SHELXL-97 (Sheldrick, 2008)'
_computing_structure_solution 'SHELXS-97 (Sheldrick, 2008)'
_diffrn_ambient_temperature 120(2)
_diffrn_measured_fraction_theta_full 0.995
_diffrn_measured_fraction_theta_max 0.995
_diffrn_measurement_device_type 'CCD area detector'
_diffrn_measurement_method 'phi and omega scans'
_diffrn_radiation_monochromator graphite
_diffrn_radiation_source 'fine-focus sealed tube'
_diffrn_radiation_type MoK\a
_diffrn_radiation_wavelength 0.71073
_diffrn_reflns_av_R_equivalents 0.0538
_diffrn_reflns_av_sigmaI/netI 0.0333
_diffrn_reflns_limit_h_max 21
_diffrn_reflns_limit_h_min -21
_diffrn_reflns_limit_k_max 10
_diffrn_reflns_limit_k_min -10
_diffrn_reflns_limit_l_max 11
_diffrn_reflns_limit_l_min -11
_diffrn_reflns_number 21802
_diffrn_reflns_theta_full 26.43
_diffrn_reflns_theta_max 26.43
_diffrn_reflns_theta_min 2.38
_exptl_absorpt_coefficient_mu 0.259
_exptl_absorpt_correction_T_max 0.9796
_exptl_absorpt_correction_T_min 0.9623
_exptl_absorpt_correction_type multi-scan
_exptl_absorpt_process_details SADABS
_exptl_crystal_colour white
_exptl_crystal_density_diffrn 1.198
_exptl_crystal_density_meas ?
_exptl_crystal_density_method 'not measured'
_exptl_crystal_description platy
_exptl_crystal_F_000 536
_exptl_crystal_size_max 0.15
_exptl_crystal_size_mid 0.10
_exptl_crystal_size_min 0.08
_refine_diff_density_max 0.232
_refine_diff_density_min -0.203
_refine_diff_density_rms 0.044
_refine_ls_extinction_method none
_refine_ls_goodness_of_fit_ref 1.046
_refine_ls_hydrogen_treatment constr
_refine_ls_matrix_type full
_refine_ls_number_parameters 154
_refine_ls_number_reflns 2847
_refine_ls_number_restraints 0
_refine_ls_restrained_S_all 1.046
_refine_ls_R_factor_all 0.0477
_refine_ls_R_factor_gt 0.0351
_refine_ls_shift/su_max 0.001
_refine_ls_shift/su_mean 0.000
_refine_ls_structure_factor_coef Fsqd
_refine_ls_weighting_details 'calc w=1/[\s^2^(Fo^2^)+(0.0332P)^2^+0.5613P] where P=(Fo^2^+2Fc^2^)/3'
_refine_ls_weighting_scheme calc
_refine_ls_wR_factor_gt 0.0826
_refine_ls_wR_factor_ref 0.0891
_reflns_number_gt 2267
_reflns_number_total 2847
_reflns_threshold_expression >2sigma(I)
_cod_data_source_file ja5b04043_si_003.cif
_cod_data_source_block 0271b-2
_cod_depositor_comments
;
The following automatic conversions were performed:

'_symmetry_cell_setting' value 'Monoclinic' changed to 'monoclinic'
according to
/usr/data/users/saulius/crontab/automatic-downloads/rss-feeds/ACS/lib/dictionaries/cif_core.dic
dictionary named 'cif_core.dic' version 2.4.2 from 2011-04-26.

'_exptl_crystal_density_meas' value 'not measured' was changed to '?'
- the value is perceived as not measured.

Automatic conversion script
Id: cif_fix_values 3271 2015-04-21 07:52:19Z andrius 

 Adding full bibliography for 4123872--4123873.cif.
;
_cod_original_cell_volume 1396.2(5)
_cod_original_sg_symbol_H-M P2(1)/c
_cod_database_code 4123872

loop_
_symmetry_equiv_pos_as_xyz
'x, y, z'
'-x, y+1/2, -z+1/2'
'-x, -y, -z'
'x, -y-1/2, z-1/2'

loop_
_atom_site_label
_atom_site_type_symbol
_atom_site_fract_x
_atom_site_fract_y
_atom_site_fract_z
_atom_site_U_iso_or_equiv
_atom_site_adp_type
_atom_site_occupancy
_atom_site_symmetry_multiplicity
_atom_site_calc_flag
_atom_site_refinement_flags
Cl1 Cl 0.04294(2) 1.33214(5) 0.45746(4) 0.03020(13) Uani 1 1 d .
O1 O 0.32137(8) 0.74080(14) 0.85192(12) 0.0385(3) Uani 1 1 d .
N1 N 0.32936(7) 0.85566(14) 0.63934(13) 0.0216(3) Uani 1 1 d .
H1A H 0.3122 0.8514 0.5456 0.026 Uiso 1 1 calc R
C1 C 0.08268(9) 1.14682(17) 0.48570(17) 0.0232(3) Uani 1 1 d .
C2 C 0.07126(9) 1.04167(18) 0.37361(17) 0.0261(3) Uani 1 1 d .
H2A H 0.0430 1.0700 0.2812 0.031 Uiso 1 1 calc R
C3 C 0.10188(9) 0.89388(19) 0.39852(17) 0.0262(4) Uani 1 1 d .
H3A H 0.0938 0.8206 0.3222 0.031 Uiso 1 1 calc R
C4 C 0.14423(9) 0.85047(18) 0.53283(16) 0.0231(3) Uani 1 1 d .
C5 C 0.15361(9) 0.95913(18) 0.64418(16) 0.0243(3) Uani 1 1 d .
H5A H 0.1811 0.9309 0.7373 0.029 Uiso 1 1 calc R
C6 C 0.12354(9) 1.10722(18) 0.62132(16) 0.0245(3) Uani 1 1 d .
H6A H 0.1308 1.1806 0.6975 0.029 Uiso 1 1 calc R
C7 C 0.17448(9) 0.69072(18) 0.55513(17) 0.0264(4) Uani 1 1 d .
H7A H 0.1425 0.6121 0.5041 0.032 Uiso 1 1 calc R
C8 C 0.24095(9) 0.64336(18) 0.63780(17) 0.0258(4) Uani 1 1 d .
C9 C 0.26124(11) 0.47444(19) 0.6610(2) 0.0380(4) Uani 1 1 d .
H9A H 0.2199 0.4112 0.6040 0.057 Uiso 1 1 calc R
H9B H 0.2660 0.4491 0.7633 0.057 Uiso 1 1 calc R
H9C H 0.3110 0.4533 0.6307 0.057 Uiso 1 1 calc R
C10 C 0.30068(9) 0.75178(17) 0.71953(16) 0.0245(3) Uani 1 1 d .
C11 C 0.38730(9) 0.97748(19) 0.69254(16) 0.0259(4) Uani 1 1 d .
C12 C 0.46557(11) 0.9044(2) 0.7567(2) 0.0498(5) Uani 1 1 d .
H12A H 0.4600 0.8422 0.8409 0.075 Uiso 1 1 calc R
H12B H 0.5045 0.9858 0.7861 0.075 Uiso 1 1 calc R
H12C H 0.4827 0.8380 0.6845 0.075 Uiso 1 1 calc R
C13 C 0.35839(11) 1.0791(2) 0.8035(2) 0.0400(5) Uani 1 1 d .
H13A H 0.3082 1.1259 0.7600 0.060 Uiso 1 1 calc R
H13B H 0.3968 1.1608 0.8356 0.060 Uiso 1 1 calc R
H13C H 0.3516 1.0159 0.8864 0.060 Uiso 1 1 calc R
C14 C 0.39405(13) 1.0749(2) 0.5613(2) 0.0469(5) Uani 1 1 d .
H14A H 0.3431 1.1210 0.5215 0.070 Uiso 1 1 calc R
H14B H 0.4108 1.0093 0.4882 0.070 Uiso 1 1 calc R
H14C H 0.4326 1.1572 0.5897 0.070 Uiso 1 1 calc R

loop_
_atom_site_aniso_label
_atom_site_aniso_U_11
_atom_site_aniso_U_22
_atom_site_aniso_U_33
_atom_site_aniso_U_23
_atom_site_aniso_U_13
_atom_site_aniso_U_12
Cl1 0.0320(2) 0.0215(2) 0.0366(2) 0.00333(17) 0.00529(16) 0.00259(17)
O1 0.0584(8) 0.0377(7) 0.0196(6) 0.0071(5) 0.0077(5) -0.0013(6)
N1 0.0271(7) 0.0212(7) 0.0160(6) -0.0002(5) 0.0031(5) -0.0013(5)
C1 0.0215(8) 0.0195(8) 0.0297(8) 0.0034(6) 0.0075(6) -0.0012(6)
C2 0.0269(8) 0.0268(9) 0.0239(8) 0.0023(7) 0.0033(6) -0.0038(7)
C3 0.0290(8) 0.0249(8) 0.0253(8) -0.0045(7) 0.0065(6) -0.0056(7)
C4 0.0216(8) 0.0213(8) 0.0277(8) 0.0004(6) 0.0083(6) -0.0033(6)
C5 0.0242(8) 0.0256(8) 0.0238(8) 0.0024(7) 0.0063(6) 0.0008(7)
C6 0.0251(8) 0.0240(8) 0.0254(8) -0.0033(6) 0.0074(6) -0.0013(6)
C7 0.0308(9) 0.0194(8) 0.0312(8) -0.0016(7) 0.0116(7) -0.0049(7)
C8 0.0319(9) 0.0199(8) 0.0283(8) 0.0036(6) 0.0126(7) -0.0001(7)
C9 0.0436(11) 0.0211(9) 0.0500(11) 0.0032(8) 0.0107(9) 0.0014(8)
C10 0.0312(8) 0.0210(8) 0.0230(8) 0.0030(6) 0.0095(6) 0.0066(7)
C11 0.0264(8) 0.0246(9) 0.0252(8) -0.0029(7) 0.0009(6) -0.0030(7)
C12 0.0288(10) 0.0478(12) 0.0678(14) -0.0058(11) -0.0038(9) 0.0030(9)
C13 0.0462(11) 0.0323(10) 0.0418(10) -0.0150(8) 0.0086(9) -0.0042(9)
C14 0.0610(13) 0.0406(11) 0.0374(10) 0.0006(9) 0.0052(9) -0.0270(10)

loop_
_atom_type_symbol
_atom_type_description
_atom_type_scat_dispersion_real
_atom_type_scat_dispersion_imag
_atom_type_scat_source
C C 0.0033 0.0016 'International Tables Vol C Tables 4.2.6.8 and 6.1.1.4'
H H 0.0000 0.0000 'International Tables Vol C Tables 4.2.6.8 and 6.1.1.4'
N N 0.0061 0.0033 'International Tables Vol C Tables 4.2.6.8 and 6.1.1.4'
O O 0.0106 0.0060 'International Tables Vol C Tables 4.2.6.8 and 6.1.1.4'
Cl Cl 0.1484 0.1585 'International Tables Vol C Tables 4.2.6.8 and 6.1.1.4'

loop_
_geom_angle_atom_site_label_1
_geom_angle_atom_site_label_2
_geom_angle_atom_site_label_3
_geom_angle
C10 N1 C11 126.30(13)
C2 C1 C6 121.37(14)
C2 C1 Cl1 119.47(12)
C6 C1 Cl1 119.15(12)
C1 C2 C3 118.79(15)
C2 C3 C4 121.51(15)
C3 C4 C5 118.11(14)
C3 C4 C7 119.60(14)
C5 C4 C7 122.23(14)
C6 C5 C4 121.19(15)
C5 C6 C1 119.03(14)
C8 C7 C4 128.09(15)
C7 C8 C10 123.34(14)
C7 C8 C9 122.42(15)
C10 C8 C9 114.21(14)
O1 C10 N1 123.94(15)
O1 C10 C8 120.82(14)
N1 C10 C8 115.24(13)
N1 C11 C12 109.94(14)
N1 C11 C14 105.68(12)
C12 C11 C14 110.69(16)
N1 C11 C13 110.58(13)
C12 C11 C13 110.67(15)
C14 C11 C13 109.17(15)

loop_
_geom_bond_atom_site_label_1
_geom_bond_atom_site_label_2
_geom_bond_distance
Cl1 C1 1.7456(16)
O1 C10 1.2381(19)
N1 C10 1.3318(19)
N1 C11 1.479(2)
C1 C2 1.381(2)
C1 C6 1.385(2)
C2 C3 1.387(2)
C3 C4 1.393(2)
C4 C5 1.397(2)
C4 C7 1.479(2)
C5 C6 1.385(2)
C7 C8 1.331(2)
C8 C10 1.500(2)
C8 C9 1.509(2)
C11 C12 1.519(2)
C11 C14 1.523(2)
C11 C13 1.525(2)

loop_
_geom_torsion_atom_site_label_1
_geom_torsion_atom_site_label_2
_geom_torsion_atom_site_label_3
_geom_torsion_atom_site_label_4
_geom_torsion
C6 C1 C2 C3 -0.2(2)
Cl1 C1 C2 C3 -178.73(11)
C1 C2 C3 C4 -0.7(2)
C2 C3 C4 C5 1.6(2)
C2 C3 C4 C7 178.85(14)
C3 C4 C5 C6 -1.6(2)
C7 C4 C5 C6 -178.82(14)
C4 C5 C6 C1 0.8(2)
C2 C1 C6 C5 0.2(2)
Cl1 C1 C6 C5 178.68(11)
C3 C4 C7 C8 145.40(17)
C5 C4 C7 C8 -37.5(2)
C4 C7 C8 C10 -3.5(3)
C4 C7 C8 C9 174.38(15)
C11 N1 C10 O1 -2.4(2)
C11 N1 C10 C8 178.59(13)
C7 C8 C10 O1 122.78(18)
C9 C8 C10 O1 -55.3(2)
C7 C8 C10 N1 -58.2(2)
C9 C8 C10 N1 123.72(15)
C10 N1 C11 C12 66.2(2)
C10 N1 C11 C14 -174.26(15)
C10 N1 C11 C13 -56.2(2)
